data_7006188
loop_
_publ_author_name
'Errington, R. John'
'Petkar, Sagar S.'
'Middleton, Paul S.'
'McFarlane, William'
'Clegg, William'
'Coxall, Robert A.'
'Harrington, Ross W.'

_publ_section_title
;
 Non-aqueous synthetic methodology for TiW(5) polyoxometalates:
 protonolysis of [(MeO)TiW(5)O(18)](3-) with alcohols, water and
 phenols.
;
_journal_issue 44
_journal_name_full 'Dalton transactions (Cambridge, England : 2003)'
_journal_page_first 5211
_journal_page_last 5222
_journal_paper_doi 10.1039/b709732h
_journal_year 2007
_chemical_formula_moiety '3 C16 H36 N +,C6 H5 O19 Ti W5 3-'
_chemical_formula_sum 'C54 H113 N3 O19 Ti W5'
_chemical_formula_weight 2075.62
_chemical_name_systematic
;
?
;
_space_group_IT_number 19
_symmetry_cell_setting orthorhombic
_symmetry_space_group_name_Hall 'P 2ac 2ab'
_symmetry_space_group_name_H-M 'P 21 21 21'
_atom_sites_solution_hydrogens geom
_atom_sites_solution_primary direct
_atom_sites_solution_secondary difmap
_audit_creation_method SHELXL
_cell_angle_alpha 90.00
_cell_angle_beta 90.00
_cell_angle_gamma 90.00
_cell_formula_units_Z 4
_cell_length_a 16.5172(11)
_cell_length_b 17.7092(12)
_cell_length_c 23.8534(16)
_cell_measurement_reflns_used 33121
_cell_measurement_temperature 160(2)
_cell_measurement_theta_max 28.44
_cell_measurement_theta_min 2.10
_cell_volume 6977.3(8)
_computing_cell_refinement 'Bruker SAINT'
_computing_data_collection 'Bruker SMART'
_computing_data_reduction 'Bruker SAINT'
_computing_molecular_graphics 'Bruker SHELXTL'
_computing_publication_material 'Bruker SHELXTL and local programs'
_computing_structure_refinement 'Bruker SHELXTL'
_computing_structure_solution 'Bruker SHELXTL'
_diffrn_ambient_temperature 160(2)
_diffrn_measurement_device 'Bruker SMART 1K CCD diffractometer'
_diffrn_measurement_method 'thin-slice \w scans'
_diffrn_radiation_monochromator graphite
_diffrn_radiation_source 'sealed tube'
_diffrn_radiation_type MoK\a
_diffrn_radiation_wavelength 0.71073
_diffrn_reflns_av_R_equivalents 0.0757
_diffrn_reflns_av_sigmaI/netI 0.0574
_diffrn_reflns_limit_h_max 17
_diffrn_reflns_limit_h_min -21
_diffrn_reflns_limit_k_max 11
_diffrn_reflns_limit_k_min -23
_diffrn_reflns_limit_l_max 29
_diffrn_reflns_limit_l_min -29
_diffrn_reflns_number 43533
_diffrn_reflns_theta_max 28.51
_diffrn_reflns_theta_min 1.43
_diffrn_standards_number 0
_exptl_absorpt_coefficient_mu 8.383
_exptl_absorpt_correction_T_max 0.642
_exptl_absorpt_correction_T_min 0.276
_exptl_absorpt_correction_type multi-scan
_exptl_absorpt_process_details SADABS
_exptl_crystal_colour colourless
_exptl_crystal_density_diffrn 1.976
_exptl_crystal_description block
_exptl_crystal_F_000 4008
_exptl_crystal_size_max 0.66
_exptl_crystal_size_mid 0.64
_exptl_crystal_size_min 0.34
_refine_diff_density_max 2.570
_refine_diff_density_min -2.242
_refine_diff_density_rms 0.220
_refine_ls_abs_structure_details 'Flack H D (1983), Acta Cryst. A39, 876-881'
_refine_ls_abs_structure_Flack 0.563(10)
_refine_ls_extinction_coef 0.00013(2)
_refine_ls_extinction_expression Fc^*^=kFc[1+0.001xFc^2^\l^3^/sin(2\q)]^-1/4^
_refine_ls_extinction_method SHELXL
_refine_ls_goodness_of_fit_all 1.137
_refine_ls_goodness_of_fit_obs 1.082
_refine_ls_hydrogen_treatment constr
_refine_ls_matrix_type full
_refine_ls_number_parameters 753
_refine_ls_number_reflns 15803
_refine_ls_number_restraints 0
_refine_ls_restrained_S_all 1.140
_refine_ls_restrained_S_obs 1.082
_refine_ls_R_factor_all 0.0423
_refine_ls_R_factor_obs 0.0350
_refine_ls_shift/esd_max 0.003
_refine_ls_shift/esd_mean 0.000
_refine_ls_structure_factor_coef Fsqd
_refine_ls_weighting_details 'w=1/[\s^2^(Fo^2^)+(0.0269P)^2^+38.1824P] where P=(Fo^2^+2Fc^2^)/3'
_refine_ls_weighting_scheme calc
_refine_ls_wR_factor_all 0.0894
_refine_ls_wR_factor_obs 0.0813
_reflns_number_observed 14567
_reflns_number_total 15808
_reflns_observed_criterion I>2\s(I)
_cod_data_source_file b709732h.txt
_cod_data_source_block rje105_(TBA)3[6]
_cod_depositor_comments
;
The following automatic conversions were performed:

'_refine_ls_weighting_scheme' value 'calc
w=1/[\s^2^(Fo^2^)+(0.0269P)^2^+38.1824P] where P=(Fo^2^+2Fc^2^)/3'
was changed to 'calc'. New tag '_refine_ls_weighting_details' was
created. The value of the new tag was set to
'w=1/[\s^2^(Fo^2^)+(0.0269P)^2^+38.1824P] where P=(Fo^2^+2Fc^2^)/3'.

Automatic conversion script
Id: cif_fix_values 3143 2015-03-26 13:38:13Z robertas 
;
_cod_original_cell_volume 6977.3(7)
_cod_database_code 7006188

loop_
_symmetry_equiv_pos_as_xyz
'x, y, z'
'-x+1/2, -y, z+1/2'
'-x, y+1/2, -z+1/2'
'x+1/2, -y+1/2, -z'

loop_
_atom_site_aniso_label
_atom_site_aniso_U_11
_atom_site_aniso_U_22
_atom_site_aniso_U_33
_atom_site_aniso_U_23
_atom_site_aniso_U_13
_atom_site_aniso_U_12
W1 0.01636(12) 0.02265(14) 0.0159(2) 0.00025(13) 0.00175(12) 0.00037(12)
W2 0.02160(15) 0.02184(15) 0.0210(2) 0.00769(14) 0.00114(12) 0.00319(12)
W3 0.01949(14) 0.02157(14) 0.0172(2) -0.00442(13) -0.00059(11) -0.00051(12)
W4 0.0266(2) 0.01789(14) 0.0194(2) 0.00447(13) 0.00438(12) 0.00521(12)
W5 0.02073(15) 0.0281(2) 0.0187(2) -0.00716(14) 0.00043(12) -0.00298(13)
Ti1 0.0177(6) 0.0144(6) 0.0196(7) 0.0000(6) 0.0028(5) -0.0006(5)
O1 0.026(3) 0.032(3) 0.022(3) -0.002(3) 0.004(2) -0.002(3)
O2 0.029(3) 0.022(3) 0.018(3) 0.008(3) 0.011(2) -0.001(2)
O3 0.019(3) 0.028(3) 0.030(4) -0.003(3) -0.001(2) -0.006(2)
O4 0.023(3) 0.033(3) 0.018(3) -0.003(3) 0.001(2) 0.006(2)
O5 0.021(3) 0.025(3) 0.015(3) 0.004(2) 0.007(2) 0.002(2)
O6 0.056(5) 0.026(3) 0.041(4) 0.010(3) 0.010(4) 0.009(3)
O7 0.030(3) 0.017(3) 0.034(4) -0.005(3) 0.003(3) -0.001(2)
O8 0.030(3) 0.058(5) 0.035(4) -0.018(4) 0.004(3) -0.003(3)
O9 0.025(3) 0.032(3) 0.016(3) 0.001(3) -0.003(2) 0.000(2)
O10 0.038(4) 0.043(4) 0.041(5) 0.016(4) 0.000(3) 0.013(3)
O11 0.024(3) 0.016(3) 0.040(4) 0.001(3) 0.005(3) -0.002(2)
O12 0.029(3) 0.038(4) 0.031(4) -0.006(3) -0.002(3) -0.001(3)
O13 0.032(3) 0.027(3) 0.015(3) 0.003(2) 0.006(2) 0.009(2)
O14 0.027(3) 0.026(3) 0.013(3) -0.006(2) -0.006(2) 0.007(3)
O15 0.026(3) 0.027(3) 0.014(3) 0.002(2) 0.005(2) -0.002(2)
O16 0.020(3) 0.026(3) 0.022(3) 0.003(3) 0.003(2) 0.001(2)
O17 0.022(3) 0.020(3) 0.026(3) 0.000(2) -0.002(2) -0.003(2)
O18 0.025(3) 0.035(3) 0.017(3) -0.001(3) 0.009(2) 0.001(3)
O19 0.018(2) 0.016(2) 0.010(3) -0.002(2) 0.000(2) -0.001(2)
C1 0.022(4) 0.026(4) 0.022(5) -0.004(3) 0.009(3) -0.007(3)
C2 0.030(5) 0.033(5) 0.037(6) -0.008(4) 0.014(4) -0.002(4)
C3 0.036(5) 0.037(5) 0.046(7) -0.009(5) 0.021(5) -0.004(5)
C4 0.064(7) 0.049(7) 0.027(6) -0.004(5) 0.023(5) -0.023(6)
C5 0.059(7) 0.070(9) 0.032(7) -0.001(6) 0.001(6) -0.012(6)
C6 0.032(5) 0.058(7) 0.042(7) 0.007(6) 0.010(5) -0.004(5)
N1 0.030(4) 0.034(4) 0.011(4) 0.001(3) 0.000(3) 0.009(3)
C7 0.039(5) 0.036(5) 0.019(5) 0.001(4) -0.001(4) -0.002(4)
C8 0.033(5) 0.038(5) 0.033(6) -0.004(5) 0.011(4) -0.003(4)
C9 0.034(5) 0.038(6) 0.041(6) 0.012(5) 0.005(4) -0.007(4)
C10 0.079(9) 0.044(7) 0.051(8) 0.011(6) 0.015(7) -0.022(7)
C11 0.030(5) 0.038(5) 0.017(4) 0.000(4) -0.001(4) -0.001(4)
C12 0.038(5) 0.051(7) 0.021(5) -0.002(5) 0.003(4) 0.004(5)
C13 0.032(5) 0.037(5) 0.038(6) -0.011(5) -0.003(4) 0.010(4)
C14 0.050(6) 0.048(6) 0.028(6) -0.004(5) -0.009(5) -0.002(5)
C15 0.041(5) 0.037(5) 0.018(4) 0.001(4) 0.000(4) -0.002(4)
C16 0.056(6) 0.034(5) 0.020(5) 0.002(4) 0.007(4) 0.009(5)
C17 0.049(6) 0.038(6) 0.033(6) 0.004(5) -0.001(5) 0.000(5)
C18 0.070(9) 0.046(7) 0.075(11) -0.015(7) 0.018(8) 0.012(7)
C19 0.034(5) 0.037(5) 0.015(4) -0.001(4) -0.001(3) 0.000(4)
C20 0.038(5) 0.049(6) 0.013(4) 0.005(4) -0.003(4) 0.013(5)
C21 0.035(5) 0.056(7) 0.027(6) -0.005(5) -0.001(4) -0.003(5)
C22 0.038(6) 0.083(9) 0.024(5) -0.006(6) 0.006(4) -0.002(6)
N2 0.043(4) 0.019(3) 0.018(4) 0.001(3) -0.003(3) -0.008(3)
C23 0.029(5) 0.030(5) 0.033(5) -0.009(4) 0.002(4) -0.011(4)
C24 0.029(5) 0.038(6) 0.036(6) -0.002(5) 0.003(4) -0.013(4)
C25 0.067(8) 0.045(6) 0.043(7) -0.005(6) 0.017(6) -0.004(6)
C26 0.059(8) 0.101(12) 0.063(10) -0.024(9) 0.022(8) 0.002(8)
C27 0.030(4) 0.020(4) 0.029(5) -0.002(4) -0.001(4) -0.008(3)
C28 0.037(5) 0.032(5) 0.021(5) -0.004(4) -0.003(4) -0.005(4)
C29 0.031(5) 0.041(6) 0.045(6) 0.002(5) -0.004(4) -0.004(4)
C30 0.042(6) 0.075(8) 0.044(7) 0.009(7) -0.017(5) -0.006(6)
C31 0.046(5) 0.016(4) 0.028(5) -0.015(4) 0.007(4) -0.006(4)
C32 0.052(6) 0.032(5) 0.038(6) -0.010(5) 0.009(5) -0.017(5)
C33 0.042(6) 0.040(6) 0.051(7) -0.006(6) 0.019(5) -0.015(5)
C34 0.070(8) 0.048(7) 0.050(8) -0.007(6) 0.030(7) -0.010(6)
C35 0.032(5) 0.031(5) 0.030(5) -0.003(4) -0.004(4) -0.015(4)
C36 0.039(5) 0.035(5) 0.036(6) 0.009(5) -0.002(4) 0.004(4)
C37 0.024(5) 0.083(9) 0.030(6) 0.007(6) -0.004(4) -0.010(5)
C38 0.053(8) 0.110(13) 0.048(9) 0.021(8) -0.001(7) 0.007(8)
N3 0.040(4) 0.029(4) 0.023(4) 0.000(3) 0.004(3) 0.011(3)
C39 0.042(5) 0.033(5) 0.027(5) 0.000(5) 0.002(4) 0.008(4)
C40 0.052(6) 0.037(6) 0.029(6) -0.006(5) 0.014(5) 0.009(5)
C41 0.048(6) 0.051(6) 0.037(6) -0.006(6) 0.016(5) -0.003(5)
C42 0.062(8) 0.056(7) 0.053(8) -0.001(7) 0.013(6) 0.010(6)
C43 0.039(5) 0.048(6) 0.023(5) -0.007(5) 0.001(4) 0.012(5)
C44 0.037(5) 0.032(5) 0.029(5) 0.004(4) -0.006(4) 0.006(4)
C45 0.040(6) 0.048(6) 0.039(6) 0.008(5) 0.004(5) 0.016(5)
C46 0.039(6) 0.054(7) 0.037(6) -0.003(5) -0.005(5) -0.002(5)
C47 0.044(5) 0.029(5) 0.021(5) -0.003(4) 0.000(4) 0.021(4)
C48 0.040(5) 0.036(5) 0.029(5) 0.004(4) -0.002(4) 0.015(4)
C49 0.053(6) 0.052(6) 0.037(6) -0.015(5) -0.008(5) 0.002(5)
C50 0.065(9) 0.100(12) 0.033(7) -0.020(8) -0.013(6) 0.010(8)
C51 0.037(5) 0.042(6) 0.023(5) 0.009(4) 0.003(4) 0.013(4)
C52 0.045(6) 0.061(8) 0.022(5) -0.009(5) -0.005(4) 0.006(5)
C53 0.052(8) 0.100(12) 0.060(9) -0.030(9) -0.006(7) 0.027(8)
C54 0.061(9) 0.111(14) 0.051(9) -0.040(9) 0.009(7) -0.007(8)

loop_
_atom_site_label
_atom_site_type_symbol
_atom_site_fract_x
_atom_site_fract_y
_atom_site_fract_z
_atom_site_U_iso_or_equiv
_atom_site_thermal_displace_type
_atom_site_occupancy
_atom_site_calc_flag
_atom_site_refinement_flags
_atom_site_disorder_group
W1 W 0.79007(2) 0.50144(2) 0.950963(14) 0.01832(7) Uani 1 d . .
W2 W 0.62524(2) 0.60749(2) 0.942683(14) 0.02148(8) Uani 1 d . .
W3 W 0.70901(2) 0.57633(2) 1.065543(14) 0.01943(7) Uani 1 d . .
W4 W 0.69622(2) 0.39321(2) 1.044073(14) 0.02129(8) Uani 1 d . .
W5 W 0.61249(2) 0.42446(2) 0.920803(14) 0.02250(8) Uani 1 d . .
Ti1 Ti 0.54095(8) 0.49931(8) 1.03191(6) 0.0172(3) Uani 1 d . .
O1 O 0.4429(3) 0.4979(4) 1.0695(3) 0.0267(13) Uani 1 d . .
O2 O 0.5905(3) 0.4107(3) 1.0670(3) 0.0233(13) Uani 1 d . .
O3 O 0.5219(3) 0.4369(3) 0.9658(3) 0.0255(14) Uani 1 d . .
O4 O 0.5320(3) 0.5866(3) 0.9849(3) 0.0247(13) Uani 1 d . .
O5 O 0.6009(3) 0.5609(3) 1.0850(2) 0.0205(12) Uani 1 d . .
O6 O 0.7228(5) 0.3135(4) 1.0803(3) 0.041(2) Uani 1 d . .
O7 O 0.6538(4) 0.3516(3) 0.9738(3) 0.0269(14) Uani 1 d . .
O8 O 0.5789(4) 0.3711(5) 0.8659(3) 0.041(2) Uani 1 d . .
O9 O 0.5967(3) 0.5258(4) 0.8930(3) 0.0245(13) Uani 1 d . .
O10 O 0.6000(4) 0.6861(4) 0.9049(3) 0.041(2) Uani 1 d . .
O11 O 0.6745(4) 0.6490(3) 1.0102(3) 0.0267(14) Uani 1 d . .
O12 O 0.7469(4) 0.6313(4) 1.1182(3) 0.033(2) Uani 1 d . .
O13 O 0.7322(4) 0.4749(3) 1.0918(3) 0.0247(13) Uani 1 d . .
O14 O 0.7930(4) 0.4161(3) 0.9996(2) 0.0219(12) Uani 1 d . .
O15 O 0.7260(3) 0.4414(3) 0.9008(3) 0.0223(13) Uani 1 d . .
O16 O 0.7365(3) 0.5883(3) 0.9189(3) 0.0228(13) Uani 1 d . .
O17 O 0.8033(3) 0.5619(3) 1.0172(3) 0.0227(12) Uani 1 d . .
O18 O 0.8836(3) 0.5016(4) 0.9209(3) 0.0256(13) Uani 1 d . .
O19 O 0.6610(3) 0.5006(3) 0.9937(2) 0.0144(10) Uani 1 d . .
C1 C 0.4132(5) 0.4821(5) 1.1210(4) 0.023(2) Uani 1 d . .
C2 C 0.3289(6) 0.4790(6) 1.1283(5) 0.034(2) Uani 1 d . .
H2 H 0.2937 0.4880 1.0975 0.040 Uiso 1 calc R .
C3 C 0.2979(7) 0.4630(6) 1.1798(5) 0.040(2) Uani 1 d . .
H3 H 0.2408 0.4599 1.1842 0.048 Uiso 1 calc R .
C4 C 0.3470(8) 0.4513(7) 1.2255(5) 0.047(3) Uani 1 d . .
H4 H 0.3241 0.4424 1.2615 0.056 Uiso 1 calc R .
C5 C 0.4299(8) 0.4526(8) 1.2185(6) 0.054(3) Uani 1 d . .
H5 H 0.4642 0.4417 1.2494 0.065 Uiso 1 calc R .
C6 C 0.4639(7) 0.4698(7) 1.1665(5) 0.044(3) Uani 1 d . .
H6 H 0.5210 0.4731 1.1624 0.053 Uiso 1 calc R .
N1 N 0.8814(5) 0.4723(4) 1.2267(3) 0.025(2) Uani 1 d . .
C7 C 0.8965(6) 0.5337(6) 1.1832(4) 0.032(2) Uani 1 d . .
H7A H 0.9450 0.5193 1.1613 0.038 Uiso 1 calc R .
H7B H 0.8500 0.5340 1.1570 0.038 Uiso 1 calc R .
C8 C 0.9084(6) 0.6122(6) 1.2039(5) 0.035(2) Uani 1 d . .
H8A H 0.9492 0.6127 1.2344 0.042 Uiso 1 calc R .
H8B H 0.8569 0.6324 1.2189 0.042 Uiso 1 calc R .
C9 C 0.9379(6) 0.6615(6) 1.1542(5) 0.038(2) Uani 1 d . .
H9A H 0.9917 0.6435 1.1419 0.045 Uiso 1 calc R .
H9B H 0.8999 0.6556 1.1224 0.045 Uiso 1 calc R .
C10 C 0.9434(9) 0.7415(7) 1.1691(6) 0.058(4) Uani 1 d . .
H10A H 0.8892 0.7610 1.1774 0.087 Uiso 1 calc R .
H10B H 0.9668 0.7697 1.1377 0.087 Uiso 1 calc R .
H10C H 0.9780 0.7472 1.2023 0.087 Uiso 1 calc R .
C11 C 0.9517(5) 0.4661(6) 1.2676(4) 0.028(2) Uani 1 d . .
H11A H 0.9536 0.5133 1.2899 0.034 Uiso 1 calc R .
H11B H 0.9399 0.4243 1.2939 0.034 Uiso 1 calc R .
C12 C 1.0350(6) 0.4529(7) 1.2430(4) 0.037(2) Uani 1 d . .
H12A H 1.0503 0.4961 1.2189 0.044 Uiso 1 calc R .
H12B H 1.0343 0.4068 1.2195 0.044 Uiso 1 calc R .
C13 C 1.0968(6) 0.4439(6) 1.2896(5) 0.035(2) Uani 1 d . .
H13A H 1.0796 0.4014 1.3138 0.043 Uiso 1 calc R .
H13B H 1.1493 0.4298 1.2726 0.043 Uiso 1 calc R .
C14 C 1.1097(7) 0.5115(6) 1.3257(5) 0.042(3) Uani 1 d . .
H14A H 1.1576 0.5037 1.3493 0.063 Uiso 1 calc R .
H14B H 1.0621 0.5193 1.3496 0.063 Uiso 1 calc R .
H14C H 1.1179 0.5561 1.3021 0.063 Uiso 1 calc R .
C15 C 0.8705(6) 0.3989(6) 1.1936(4) 0.032(2) Uani 1 d . .
H15A H 0.8275 0.4070 1.1653 0.038 Uiso 1 calc R .
H15B H 0.9214 0.3885 1.1730 0.038 Uiso 1 calc R .
C16 C 0.8489(7) 0.3297(6) 1.2275(4) 0.037(2) Uani 1 d . .
H16A H 0.7958 0.3370 1.2458 0.044 Uiso 1 calc R .
H16B H 0.8901 0.3215 1.2570 0.044 Uiso 1 calc R .
C17 C 0.8455(7) 0.2605(6) 1.1885(5) 0.040(2) Uani 1 d . .
H17A H 0.8213 0.2178 1.2094 0.048 Uiso 1 calc R .
H17B H 0.8092 0.2722 1.1567 0.048 Uiso 1 calc R .
C18 C 0.9265(9) 0.2356(8) 1.1655(7) 0.064(4) Uani 1 d . .
H18A H 0.9192 0.1905 1.1423 0.095 Uiso 1 calc R .
H18B H 0.9633 0.2241 1.1966 0.095 Uiso 1 calc R .
H18C H 0.9497 0.2763 1.1426 0.095 Uiso 1 calc R .
C19 C 0.8078(5) 0.4916(6) 1.2629(4) 0.029(2) Uani 1 d . .
H19A H 0.8001 0.4508 1.2907 0.034 Uiso 1 calc R .
H19B H 0.8195 0.5386 1.2838 0.034 Uiso 1 calc R .
C20 C 0.7289(5) 0.5022(7) 1.2308(4) 0.033(2) Uani 1 d . .
H20A H 0.7225 0.4612 1.2029 0.040 Uiso 1 calc R .
H20B H 0.7299 0.5510 1.2105 0.040 Uiso 1 calc R .
C21 C 0.6573(6) 0.5010(7) 1.2721(5) 0.039(2) Uani 1 d . .
H21A H 0.6707 0.5336 1.3046 0.047 Uiso 1 calc R .
H21B H 0.6092 0.5229 1.2534 0.047 Uiso 1 calc R .
C22 C 0.6361(7) 0.4238(8) 1.2933(5) 0.048(3) Uani 1 d . .
H22A H 0.6175 0.3925 1.2619 0.073 Uiso 1 calc R .
H22B H 0.5928 0.4278 1.3213 0.073 Uiso 1 calc R .
H22C H 0.6839 0.4007 1.3104 0.073 Uiso 1 calc R .
N2 N 0.4275(5) 0.2393(4) 1.0667(3) 0.026(2) Uani 1 d . .
C23 C 0.4519(6) 0.1773(5) 1.0255(4) 0.030(2) Uani 1 d . .
H23A H 0.4618 0.1305 1.0471 0.037 Uiso 1 calc R .
H23B H 0.4052 0.1675 1.0005 0.037 Uiso 1 calc R .
C24 C 0.5244(6) 0.1916(6) 0.9894(5) 0.034(2) Uani 1 d . .
H24A H 0.5145 0.2362 0.9654 0.041 Uiso 1 calc R .
H24B H 0.5719 0.2024 1.0134 0.041 Uiso 1 calc R .
C25 C 0.5414(8) 0.1246(7) 0.9537(6) 0.052(3) Uani 1 d . .
H25A H 0.5527 0.0808 0.9783 0.062 Uiso 1 calc R .
H25B H 0.4923 0.1127 0.9316 0.062 Uiso 1 calc R .
C26 C 0.6105(9) 0.1345(10) 0.9146(7) 0.074(5) Uani 1 d . .
H26A H 0.6218 0.0866 0.8957 0.111 Uiso 1 calc R .
H26B H 0.6584 0.1506 0.9357 0.111 Uiso 1 calc R .
H26C H 0.5969 0.1731 0.8867 0.111 Uiso 1 calc R .
C27 C 0.4060(5) 0.3112(5) 1.0353(4) 0.027(2) Uani 1 d . .
H27A H 0.3944 0.3510 1.0633 0.032 Uiso 1 calc R .
H27B H 0.4545 0.3275 1.0140 0.032 Uiso 1 calc R .
C28 C 0.3357(6) 0.3079(5) 0.9950(4) 0.030(2) Uani 1 d . .
H28A H 0.3484 0.2724 0.9641 0.036 Uiso 1 calc R .
H28B H 0.2870 0.2891 1.0147 0.036 Uiso 1 calc R .
C29 C 0.3191(6) 0.3852(6) 0.9712(5) 0.039(2) Uani 1 d . .
H29A H 0.3097 0.4210 1.0024 0.047 Uiso 1 calc R .
H29B H 0.3673 0.4027 0.9502 0.047 Uiso 1 calc R .
C30 C 0.2468(7) 0.3857(8) 0.9328(6) 0.054(3) Uani 1 d . .
H30A H 0.2564 0.3513 0.9014 0.081 Uiso 1 calc R .
H30B H 0.2381 0.4370 0.9185 0.081 Uiso 1 calc R .
H30C H 0.1987 0.3693 0.9536 0.081 Uiso 1 calc R .
C31 C 0.3533(6) 0.2092(5) 1.0984(4) 0.030(2) Uani 1 d . .
H31A H 0.3119 0.1939 1.0706 0.036 Uiso 1 calc R .
H31B H 0.3695 0.1633 1.1193 0.036 Uiso 1 calc R .
C32 C 0.3150(7) 0.2633(6) 1.1389(5) 0.041(3) Uani 1 d . .
H32A H 0.3544 0.2769 1.1685 0.049 Uiso 1 calc R .
H32B H 0.2994 0.3101 1.1189 0.049 Uiso 1 calc R .
C33 C 0.2415(7) 0.2283(7) 1.1651(6) 0.045(3) Uani 1 d . .
H33A H 0.2574 0.1799 1.1826 0.053 Uiso 1 calc R .
H33B H 0.2019 0.2168 1.1351 0.053 Uiso 1 calc R .
C34 C 0.2006(9) 0.2771(7) 1.2090(6) 0.056(3) Uani 1 d . .
H34A H 0.1501 0.2529 1.2211 0.084 Uiso 1 calc R .
H34B H 0.1885 0.3268 1.1930 0.084 Uiso 1 calc R .
H34C H 0.2367 0.2830 1.2413 0.084 Uiso 1 calc R .
C35 C 0.4962(6) 0.2577(6) 1.1067(4) 0.031(2) Uani 1 d . .
H35A H 0.5404 0.2814 1.0848 0.037 Uiso 1 calc R .
H35B H 0.4765 0.2957 1.1339 0.037 Uiso 1 calc R .
C36 C 0.5314(6) 0.1925(6) 1.1390(5) 0.037(2) Uani 1 d . .
H36A H 0.4880 0.1675 1.1609 0.044 Uiso 1 calc R .
H36B H 0.5542 0.1550 1.1126 0.044 Uiso 1 calc R .
C37 C 0.5965(6) 0.2194(8) 1.1780(5) 0.046(3) Uani 1 d . .
H37A H 0.5738 0.2578 1.2037 0.055 Uiso 1 calc R .
H37B H 0.6402 0.2436 1.1559 0.055 Uiso 1 calc R .
C38 C 0.6321(9) 0.1539(10) 1.2124(6) 0.070(4) Uani 1 d . .
H38A H 0.6704 0.1739 1.2400 0.105 Uiso 1 calc R .
H38B H 0.6602 0.1188 1.1873 0.105 Uiso 1 calc R .
H38C H 0.5883 0.1273 1.2318 0.105 Uiso 1 calc R .
N3 N 0.3969(5) 0.7333(4) 1.0634(4) 0.031(2) Uani 1 d . .
C39 C 0.4209(6) 0.8106(6) 1.0435(5) 0.034(2) Uani 1 d . .
H39A H 0.4273 0.8437 1.0767 0.041 Uiso 1 calc R .
H39B H 0.3761 0.8314 1.0206 0.041 Uiso 1 calc R .
C40 C 0.5003(7) 0.8140(6) 1.0084(5) 0.039(2) Uani 1 d . .
H40A H 0.5451 0.7907 1.0299 0.047 Uiso 1 calc R .
H40B H 0.4931 0.7848 0.9733 0.047 Uiso 1 calc R .
C41 C 0.5213(7) 0.8933(7) 0.9945(5) 0.045(3) Uani 1 d . .
H41A H 0.4774 0.9155 0.9716 0.054 Uiso 1 calc R .
H41B H 0.5253 0.9229 1.0296 0.054 Uiso 1 calc R .
C42 C 0.5982(8) 0.8992(8) 0.9636(6) 0.057(3) Uani 1 d . .
H42A H 0.6018 0.9490 0.9458 0.085 Uiso 1 calc R .
H42B H 0.6005 0.8598 0.9348 0.085 Uiso 1 calc R .
H42C H 0.6435 0.8928 0.9897 0.085 Uiso 1 calc R .
C43 C 0.3225(6) 0.7450(6) 1.0992(5) 0.037(2) Uani 1 d . .
H43A H 0.2809 0.7706 1.0762 0.044 Uiso 1 calc R .
H43B H 0.3368 0.7795 1.1303 0.044 Uiso 1 calc R .
C44 C 0.2849(6) 0.6742(6) 1.1242(4) 0.033(2) Uani 1 d . .
H44A H 0.3264 0.6461 1.1457 0.039 Uiso 1 calc R .
H44B H 0.2652 0.6411 1.0937 0.039 Uiso 1 calc R .
C45 C 0.2143(7) 0.6946(6) 1.1631(5) 0.042(3) Uani 1 d . .
H45A H 0.2348 0.7279 1.1933 0.051 Uiso 1 calc R .
H45B H 0.1739 0.7238 1.1413 0.051 Uiso 1 calc R .
C46 C 0.1726(7) 0.6276(7) 1.1895(5) 0.043(3) Uani 1 d . .
H46A H 0.1243 0.6448 1.2097 0.065 Uiso 1 calc R .
H46B H 0.2097 0.6028 1.2157 0.065 Uiso 1 calc R .
H46C H 0.1567 0.5918 1.1601 0.065 Uiso 1 calc R .
C47 C 0.3785(6) 0.6790(5) 1.0151(4) 0.031(2) Uani 1 d . .
H47A H 0.3631 0.6295 1.0313 0.037 Uiso 1 calc R .
H47B H 0.4289 0.6713 0.9933 0.037 Uiso 1 calc R .
C48 C 0.3116(6) 0.7036(6) 0.9745(4) 0.035(2) Uani 1 d . .
H48A H 0.2611 0.7140 0.9955 0.042 Uiso 1 calc R .
H48B H 0.3280 0.7504 0.9548 0.042 Uiso 1 calc R .
C49 C 0.2979(8) 0.6413(7) 0.9330(5) 0.048(3) Uani 1 d . .
H49A H 0.2807 0.5951 0.9531 0.057 Uiso 1 calc R .
H49B H 0.3493 0.6300 0.9134 0.057 Uiso 1 calc R .
C50 C 0.2330(9) 0.6627(10) 0.8896(6) 0.066(4) Uani 1 d . .
H50A H 0.2335 0.6259 0.8590 0.099 Uiso 1 calc R .
H50B H 0.2446 0.7131 0.8747 0.099 Uiso 1 calc R .
H50C H 0.1797 0.6628 0.9076 0.099 Uiso 1 calc R .
C51 C 0.4630(6) 0.6960(6) 1.0974(4) 0.034(2) Uani 1 d . .
H51A H 0.4425 0.6469 1.1113 0.041 Uiso 1 calc R .
H51B H 0.5093 0.6853 1.0722 0.041 Uiso 1 calc R .
C52 C 0.4932(7) 0.7405(7) 1.1462(5) 0.043(3) Uani 1 d . .
H52A H 0.4480 0.7510 1.1724 0.051 Uiso 1 calc R .
H52B H 0.5153 0.7894 1.1332 0.051 Uiso 1 calc R .
C53 C 0.5608(9) 0.6944(10) 1.1769(7) 0.071(5) Uani 1 d . .
H53A H 0.5375 0.6459 1.1899 0.085 Uiso 1 calc R .
H53B H 0.6043 0.6827 1.1498 0.085 Uiso 1 calc R .
C54 C 0.5961(9) 0.7335(10) 1.2249(7) 0.074(5) Uani 1 d . .
H54A H 0.6334 0.7726 1.2116 0.112 Uiso 1 calc R .
H54B H 0.6257 0.6972 1.2482 0.112 Uiso 1 calc R .
H54C H 0.5529 0.7569 1.2471 0.112 Uiso 1 calc R .

loop_
_atom_type_symbol
_atom_type_description
_atom_type_scat_dispersion_real
_atom_type_scat_dispersion_imag
_atom_type_scat_source
C C 0.0033 0.0016 'International Tables Vol C Tables 4.2.6.8 and 6.1.1.4'
H H 0.0000 0.0000 'International Tables Vol C Tables 4.2.6.8 and 6.1.1.4'
N N 0.0061 0.0033 'International Tables Vol C Tables 4.2.6.8 and 6.1.1.4'
O O 0.0106 0.0060 'International Tables Vol C Tables 4.2.6.8 and 6.1.1.4'
W W -0.8490 6.8722 'International Tables Vol C Tables 4.2.6.8 and 6.1.1.4'
Ti Ti 0.2776 0.4457 'International Tables Vol C Tables 4.2.6.8 and 6.1.1.4'

loop_
_geom_angle_atom_site_label_1
_geom_angle_atom_site_label_2
_geom_angle_atom_site_label_3
_geom_angle
_geom_angle_site_symmetry_1
_geom_angle_site_symmetry_3
_geom_angle_publ_flag
O14 W1 O15 87.4(2) . . ?
O14 W1 O16 152.1(2) . . ?
O14 W1 O17 86.4(2) . . ?
O14 W1 O18 103.6(3) . . ?
O14 W1 O19 75.8(2) . . ?
O15 W1 O16 86.6(2) . . ?
O15 W1 O17 152.2(2) . . ?
O15 W1 O18 103.8(3) . . ?
O15 W1 O19 76.6(2) . . ?
O16 W1 O17 86.2(3) . . ?
O16 W1 O18 104.3(3) . . ?
O16 W1 O19 76.3(2) . . ?
O17 W1 O18 104.0(3) . . ?
O17 W1 O19 75.6(2) . . ?
O18 W1 O19 179.2(2) . . ?
O4 W2 O9 88.9(3) . . ?
O4 W2 O10 104.1(3) . . ?
O4 W2 O11 88.5(3) . . ?
O4 W2 O16 153.3(3) . . ?
O4 W2 O19 76.5(2) . . ?
O9 W2 O10 103.1(3) . . ?
O9 W2 O11 153.3(3) . . ?
O9 W2 O16 85.5(2) . . ?
O9 W2 O19 76.9(2) . . ?
O10 W2 O11 103.3(3) . . ?
O10 W2 O16 102.6(3) . . ?
O10 W2 O19 179.4(3) . . ?
O11 W2 O16 85.0(3) . . ?
O11 W2 O19 76.6(2) . . ?
O16 W2 O19 76.8(2) . . ?
O5 W3 O11 89.2(2) . . ?
O5 W3 O12 104.5(3) . . ?
O5 W3 O13 88.5(3) . . ?
O5 W3 O17 152.9(2) . . ?
O5 W3 O19 76.8(2) . . ?
O11 W3 O12 103.3(3) . . ?
O11 W3 O13 153.7(3) . . ?
O11 W3 O17 85.3(3) . . ?
O11 W3 O19 77.3(2) . . ?
O12 W3 O13 102.6(3) . . ?
O12 W3 O17 102.5(3) . . ?
O12 W3 O19 178.5(3) . . ?
O13 W3 O17 84.9(2) . . ?
O13 W3 O19 76.7(2) . . ?
O17 W3 O19 76.1(2) . . ?
O2 W4 O6 103.3(3) . . ?
O2 W4 O7 88.8(3) . . ?
O2 W4 O13 89.5(3) . . ?
O2 W4 O14 153.1(2) . . ?
O2 W4 O19 77.3(2) . . ?
O6 W4 O7 102.3(3) . . ?
O6 W4 O13 104.0(3) . . ?
O6 W4 O14 103.5(3) . . ?
O6 W4 O19 179.1(3) . . ?
O7 W4 O13 153.3(3) . . ?
O7 W4 O14 84.6(2) . . ?
O7 W4 O19 77.1(2) . . ?
O13 W4 O14 85.0(2) . . ?
O13 W4 O19 76.6(2) . . ?
O14 W4 O19 75.8(2) . . ?
O3 W5 O7 89.2(3) . . ?
O3 W5 O8 104.3(3) . . ?
O3 W5 O9 88.8(3) . . ?
O3 W5 O15 153.6(3) . . ?
O3 W5 O19 77.2(2) . . ?
O7 W5 O8 104.3(3) . . ?
O7 W5 O9 153.3(3) . . ?
O7 W5 O15 85.6(3) . . ?
O7 W5 O19 77.1(2) . . ?
O8 W5 O9 102.0(3) . . ?
O8 W5 O15 102.1(3) . . ?
O8 W5 O19 177.9(3) . . ?
O9 W5 O15 84.4(2) . . ?
O9 W5 O19 76.5(2) . . ?
O15 W5 O19 76.4(2) . . ?
O1 Ti1 O2 98.5(3) . . ?
O1 Ti1 O3 104.0(3) . . ?
O1 Ti1 O4 103.1(3) . . ?
O1 Ti1 O5 97.9(3) . . ?
O1 Ti1 O19 175.7(3) . . ?
O2 Ti1 O3 87.6(3) . . ?
O2 Ti1 O4 158.3(2) . . ?
O2 Ti1 O5 87.6(3) . . ?
O2 Ti1 O19 78.8(2) . . ?
O3 Ti1 O4 88.4(3) . . ?
O3 Ti1 O5 158.0(2) . . ?
O3 Ti1 O19 79.4(2) . . ?
O4 Ti1 O5 88.2(3) . . ?
O4 Ti1 O19 79.5(2) . . ?
O5 Ti1 O19 78.6(2) . . ?
Ti1 O1 C1 139.5(6) . . ?
W4 O2 Ti1 113.7(3) . . ?
W5 O3 Ti1 113.9(3) . . ?
W2 O4 Ti1 114.2(3) . . ?
W3 O5 Ti1 114.1(3) . . ?
W4 O7 W5 115.8(3) . . ?
W2 O9 W5 117.0(3) . . ?
W2 O11 W3 115.9(3) . . ?
W3 O13 W4 116.2(3) . . ?
W1 O14 W4 118.2(3) . . ?
W1 O15 W5 117.5(3) . . ?
W1 O16 W2 117.0(3) . . ?
W1 O17 W3 117.9(3) . . ?
W1 O19 W2 89.9(2) . . ?
W1 O19 W3 90.4(2) . . ?
W1 O19 W4 90.2(2) . . ?
W1 O19 W5 89.5(2) . . ?
W1 O19 Ti1 179.1(3) . . ?
W2 O19 W3 90.1(2) . . ?
W2 O19 W4 179.5(3) . . ?
W2 O19 W5 89.6(2) . . ?
W2 O19 Ti1 89.8(2) . . ?
W3 O19 W4 90.4(2) . . ?
W3 O19 W5 179.7(3) . . ?
W3 O19 Ti1 90.5(2) . . ?
W4 O19 W5 89.9(2) . . ?
W4 O19 Ti1 90.2(2) . . ?
W5 O19 Ti1 89.6(2) . . ?
O1 C1 C2 118.8(9) . . ?
O1 C1 C6 121.6(8) . . ?
C2 C1 C6 119.6(9) . . ?
C1 C2 C3 119.7(11) . . ?
C2 C3 C4 121.7(10) . . ?
C3 C4 C5 119.0(11) . . ?
C4 C5 C6 120.8(12) . . ?
C1 C6 C5 119.1(10) . . ?
C7 N1 C11 111.3(7) . . ?
C7 N1 C15 105.9(7) . . ?
C7 N1 C19 110.7(7) . . ?
C11 N1 C15 111.1(7) . . ?
C11 N1 C19 105.1(6) . . ?
C15 N1 C19 112.8(7) . . ?
N1 C7 C8 117.5(8) . . ?
C7 C8 C9 108.3(9) . . ?
C8 C9 C10 112.2(10) . . ?
N1 C11 C12 117.2(8) . . ?
C11 C12 C13 110.1(8) . . ?
C12 C13 C14 115.8(9) . . ?
N1 C15 C16 116.1(8) . . ?
C15 C16 C17 109.4(8) . . ?
C16 C17 C18 114.7(10) . . ?
N1 C19 C20 115.1(7) . . ?
C19 C20 C21 109.5(8) . . ?
C20 C21 C22 114.1(10) . . ?
C23 N2 C27 110.2(7) . . ?
C23 N2 C31 106.1(6) . . ?
C23 N2 C35 111.2(7) . . ?
C27 N2 C31 110.3(7) . . ?
C27 N2 C35 107.8(7) . . ?
C31 N2 C35 111.2(7) . . ?
N2 C23 C24 117.3(8) . . ?
C23 C24 C25 110.2(8) . . ?
C24 C25 C26 114.2(11) . . ?
N2 C27 C28 117.5(7) . . ?
C27 C28 C29 110.1(8) . . ?
C28 C29 C30 112.3(9) . . ?
N2 C31 C32 115.5(7) . . ?
C31 C32 C33 110.2(8) . . ?
C32 C33 C34 114.4(9) . . ?
N2 C35 C36 116.5(8) . . ?
C35 C36 C37 110.6(9) . . ?
C36 C37 C38 111.4(11) . . ?
C39 N3 C43 105.5(7) . . ?
C39 N3 C47 112.8(8) . . ?
C39 N3 C51 112.2(8) . . ?
C43 N3 C47 110.5(8) . . ?
C43 N3 C51 110.2(8) . . ?
C47 N3 C51 105.8(7) . . ?
N3 C39 C40 115.2(8) . . ?
C39 C40 C41 110.7(8) . . ?
C40 C41 C42 112.4(10) . . ?
N3 C43 C44 116.1(8) . . ?
C43 C44 C45 110.7(8) . . ?
C44 C45 C46 114.4(9) . . ?
N3 C47 C48 116.1(7) . . ?
C47 C48 C49 108.5(8) . . ?
C48 C49 C50 111.7(10) . . ?
N3 C51 C52 115.4(9) . . ?
C51 C52 C53 109.1(10) . . ?
C52 C53 C54 113.9(13) . . ?

loop_
_geom_bond_atom_site_label_1
_geom_bond_atom_site_label_2
_geom_bond_distance
_geom_bond_site_symmetry_2
_geom_bond_publ_flag
W1 O14 1.907(6) . ?
W1 O15 1.918(6) . ?
W1 O16 1.933(6) . ?
W1 O17 1.921(6) . ?
W1 O18 1.704(5) . ?
W1 O19 2.363(5) . ?
W2 O4 1.877(6) . ?
W2 O9 1.928(6) . ?
W2 O10 1.711(7) . ?
W2 O11 1.949(7) . ?
W2 O16 1.953(5) . ?
W2 O19 2.328(6) . ?
W3 O5 1.864(5) . ?
W3 O11 1.930(7) . ?
W3 O12 1.708(7) . ?
W3 O13 1.940(6) . ?
W3 O17 1.954(6) . ?
W3 O19 2.316(5) . ?
W4 O2 1.855(5) . ?
W4 O6 1.713(7) . ?
W4 O7 1.961(7) . ?
W4 O13 1.934(7) . ?
W4 O14 1.960(6) . ?
W4 O19 2.322(6) . ?
W5 O3 1.856(6) . ?
W5 O7 1.930(7) . ?
W5 O8 1.707(7) . ?
W5 O9 1.931(6) . ?
W5 O15 1.958(6) . ?
W5 O19 2.342(5) . ?
Ti1 O1 1.852(6) . ?
Ti1 O2 1.957(6) . ?
Ti1 O3 1.951(6) . ?
Ti1 O4 1.915(6) . ?
Ti1 O5 1.944(6) . ?
Ti1 O19 2.183(5) . ?
O1 C1 1.351(11) . ?
C1 C2 1.405(12) . ?
C1 C6 1.39(2) . ?
C2 C3 1.359(15) . ?
C3 C4 1.38(2) . ?
C4 C5 1.38(2) . ?
C5 C6 1.39(2) . ?
N1 C7 1.523(12) . ?
N1 C11 1.521(11) . ?
N1 C15 1.531(12) . ?
N1 C19 1.530(11) . ?
C7 C8 1.489(14) . ?
C8 C9 1.550(14) . ?
C9 C10 1.46(2) . ?
C11 C12 1.514(13) . ?
C12 C13 1.517(14) . ?
C13 C14 1.491(14) . ?
C15 C16 1.512(14) . ?
C16 C17 1.54(2) . ?
C17 C18 1.51(2) . ?
C19 C20 1.523(12) . ?
C20 C21 1.539(14) . ?
C21 C22 1.50(2) . ?
N2 C23 1.529(12) . ?
N2 C27 1.520(12) . ?
N2 C31 1.537(12) . ?
N2 C35 1.517(11) . ?
C23 C24 1.496(13) . ?
C24 C25 1.49(2) . ?
C25 C26 1.48(2) . ?
C27 C28 1.509(13) . ?
C28 C29 1.507(14) . ?
C29 C30 1.506(14) . ?
C31 C32 1.500(14) . ?
C32 C33 1.499(14) . ?
C33 C34 1.52(2) . ?
C35 C36 1.505(14) . ?
C36 C37 1.499(15) . ?
C37 C38 1.54(2) . ?
N3 C39 1.502(13) . ?
N3 C43 1.511(12) . ?
N3 C47 1.531(13) . ?
N3 C51 1.511(12) . ?
C39 C40 1.558(14) . ?
C40 C41 1.48(2) . ?
C41 C42 1.47(2) . ?
C43 C44 1.52(2) . ?
C44 C45 1.533(14) . ?
C45 C46 1.51(2) . ?
C47 C48 1.532(13) . ?
C48 C49 1.501(15) . ?
C49 C50 1.54(2) . ?
C51 C52 1.49(2) . ?
C52 C53 1.57(2) . ?
C53 C54 1.46(2) . ?
